data_4325343
loop_
_publ_author_name
'Dafa Chen'
'Annegret Ahrens-Botzong'
'Volker Sch\"unemann'
'Rosario Scopelliti'
'Xile Hu'

_publ_section_title
;
 Synthesis and Characterization of a Series of Model Complexes of the
 Active Site of [Fe]-Hydrogenase (Hmd)
;
_journal_name_full 'Inorganic Chemistry'
_journal_page_first 5249
_journal_page_last 5257
_journal_paper_doi 10.1021/ic200580z
_journal_volume 50
_journal_year 2011
_chemical_formula_moiety 'C31 H23 Fe I N O3 P'
_chemical_formula_sum 'C31 H23 Fe I N O3 P'
_chemical_formula_weight 671.22
_chemical_name_systematic
; 
 ? 
;
_space_group_IT_number 14
_symmetry_cell_setting monoclinic
_symmetry_space_group_name_Hall '-P 2yn'
_symmetry_space_group_name_H-M 'P 1 21/n 1'
_atom_sites_solution_hydrogens geom
_atom_sites_solution_primary direct
_atom_sites_solution_secondary difmap
_audit_creation_method SHELXL-97
_cell_angle_alpha 90.00
_cell_angle_beta 107.473(6)
_cell_angle_gamma 90.00
_cell_formula_units_Z 4
_cell_length_a 12.1692(7)
_cell_length_b 15.9364(8)
_cell_length_c 14.6654(9)
_cell_measurement_reflns_used 9895
_cell_measurement_temperature 140(2)
_cell_measurement_theta_max 27.2101
_cell_measurement_theta_min 2.8887
_cell_volume 2712.9(3)
_computing_cell_refinement
; 
CrysAlis RED, Oxford Diffraction Ltd., 
Version 1.171.32.29 (release 10-06-2008 CrysAlis171 .NET) 
(compiled Jun 10 2008,16:49:55) 
;
_computing_data_collection
; 
CrysAlis CCD, Oxford Diffraction Ltd., 
Version 1.171.32.29 (release 10-06-2008 CrysAlis171 .NET) 
(compiled Jun 10 2008,16:49:55) 
;
_computing_data_reduction
; 
CrysAlis RED, Oxford Diffraction Ltd., 
Version 1.171.32.29 (release 10-06-2008 CrysAlis171 .NET) 
(compiled Jun 10 2008,16:49:55) 
;
_computing_molecular_graphics 'Bruker SHELXTL'
_computing_publication_material 'Bruker SHELXTL'
_computing_structure_refinement 'SHELXL-97 (Sheldrick, 1997)'
_computing_structure_solution 'SHELXS-97 (Sheldrick, 1990)'
_diffrn_ambient_temperature 140(2)
_diffrn_detector_area_resol_mean 8.2812
_diffrn_measured_fraction_theta_full 0.995
_diffrn_measured_fraction_theta_max 0.995
_diffrn_measurement_device_type 'Oxford Diffraction, KM4/Sapphire CCD'
_diffrn_measurement_method 'phi and omega scans'
_diffrn_radiation_monochromator graphite
_diffrn_radiation_source 'fine-focus sealed tube'
_diffrn_radiation_type MoK\a
_diffrn_radiation_wavelength 0.71073
_diffrn_reflns_av_R_equivalents 0.0399
_diffrn_reflns_av_sigmaI/netI 0.0392
_diffrn_reflns_limit_h_max 14
_diffrn_reflns_limit_h_min -14
_diffrn_reflns_limit_k_max 19
_diffrn_reflns_limit_k_min -18
_diffrn_reflns_limit_l_max 18
_diffrn_reflns_limit_l_min -17
_diffrn_reflns_number 20330
_diffrn_reflns_theta_full 26.02
_diffrn_reflns_theta_max 26.02
_diffrn_reflns_theta_min 2.91
_exptl_absorpt_coefficient_mu 1.787
_exptl_absorpt_correction_T_max 0.651
_exptl_absorpt_correction_T_min 0.419
_exptl_absorpt_correction_type multi-scan
_exptl_absorpt_process_details
; 
CrysAlis RED, Oxford Diffraction Ltd., 
Version 1.171.32.29 (release 10-06-2008 CrysAlis171 .NET) 
(compiled Jun 10 2008,16:49:55) 
empirical absorption correction using spherical harmonics, 
 implemented in SCALE3 ABSPACK scaling algorithm. 
;
_exptl_crystal_colour red
_exptl_crystal_density_diffrn 1.643
_exptl_crystal_description prismatic
_exptl_crystal_F_000 1336
_exptl_crystal_size_max 0.32
_exptl_crystal_size_mid 0.29
_exptl_crystal_size_min 0.24
_refine_diff_density_max 0.845
_refine_diff_density_min -0.339
_refine_diff_density_rms 0.082
_refine_ls_extinction_method none
_refine_ls_goodness_of_fit_ref 0.991
_refine_ls_hydrogen_treatment riding
_refine_ls_matrix_type full
_refine_ls_number_parameters 368
_refine_ls_number_reflns 5313
_refine_ls_number_restraints 168
_refine_ls_restrained_S_all 0.981
_refine_ls_R_factor_all 0.0496
_refine_ls_R_factor_gt 0.0304
_refine_ls_shift/su_max 0.001
_refine_ls_shift/su_mean 0.000
_refine_ls_structure_factor_coef Fsqd
_refine_ls_weighting_details 'calc w=1/[\s^2^(Fo^2^)+(0.0389P)^2^+0.0000P] where P=(Fo^2^+2Fc^2^)/3'
_refine_ls_weighting_scheme calc
_refine_ls_wR_factor_gt 0.0657
_refine_ls_wR_factor_ref 0.0698
_reflns_number_gt 3997
_reflns_number_total 5313
_reflns_threshold_expression >2sigma(I)
_cod_data_source_file ic200580z_si_002_2.cif
_cod_data_source_block cdf139
_cod_original_sg_symbol_H-M 'P 21/n'
_cod_database_code 4325343

loop_
_symmetry_equiv_pos_as_xyz
'x, y, z'
'-x+1/2, y+1/2, -z+1/2'
'-x, -y, -z'
'x-1/2, -y-1/2, z-1/2'

loop_
_atom_site_label
_atom_site_type_symbol
_atom_site_fract_x
_atom_site_fract_y
_atom_site_fract_z
_atom_site_U_iso_or_equiv
_atom_site_adp_type
_atom_site_occupancy
_atom_site_symmetry_multiplicity
_atom_site_calc_flag
_atom_site_refinement_flags
_atom_site_disorder_assembly
_atom_site_disorder_group
I1 I 0.313167(18) 0.502173(13) 0.135458(15) 0.02774(7) Uani 1 1 d . . .
Fe1 Fe 0.44659(3) 0.36688(3) 0.14979(3) 0.01687(10) Uani 1 1 d . A .
P1 P 0.55176(6) 0.24875(5) 0.14732(5) 0.01660(17) Uani 1 1 d . . .
O1 O 0.30893(16) 0.29265(13) 0.12727(14) 0.0208(5) Uani 1 1 d . . .
O2 O 0.4275(2) 0.40060(15) -0.05075(16) 0.0361(6) Uani 1 1 d . A .
O3 O 0.64788(19) 0.47669(13) 0.21623(16) 0.0279(5) Uani 1 1 d . A .
N1 N 0.40961(19) 0.33383(14) 0.27061(16) 0.0166(5) Uani 1 1 d . . .
C1 C 0.4364(2) 0.33597(17) 0.3673(2) 0.0177(6) Uani 1 1 d . A .
C2 C 0.3712(3) 0.29006(18) 0.4123(2) 0.0237(7) Uani 1 1 d . . .
H2 H 0.3898 0.2908 0.4800 0.028 Uiso 1 1 calc R A .
C3 C 0.2780(3) 0.24258(19) 0.3580(2) 0.0240(7) Uani 1 1 d . A .
H3 H 0.2336 0.2108 0.3890 0.029 Uiso 1 1 calc R . .
C4 C 0.2503(3) 0.24151(19) 0.2609(2) 0.0216(7) Uani 1 1 d . . .
H4 H 0.1864 0.2100 0.2235 0.026 Uiso 1 1 calc R A .
C5 C 0.3186(2) 0.28817(18) 0.2178(2) 0.0184(6) Uani 1 1 d . A .
C6 C 0.5319(3) 0.39036(19) 0.4236(2) 0.0214(7) Uani 1 1 d . . .
C7 C 0.5465(3) 0.4710(2) 0.3929(2) 0.0229(7) Uani 1 1 d . A .
H7 H 0.4986 0.4900 0.3326 0.027 Uiso 1 1 calc R . .
C8 C 0.6298(3) 0.5241(2) 0.4489(2) 0.0293(8) Uani 1 1 d . . .
H8 H 0.6401 0.5786 0.4265 0.035 Uiso 1 1 calc R A .
C9 C 0.6984(3) 0.4972(2) 0.5380(3) 0.0367(8) Uani 1 1 d . A .
H9 H 0.7546 0.5337 0.5773 0.044 Uiso 1 1 calc R . .
C10 C 0.6845(3) 0.4173(2) 0.5691(2) 0.0344(8) Uani 1 1 d . . .
H10 H 0.7311 0.3992 0.6302 0.041 Uiso 1 1 calc R A .
C11 C 0.6033(3) 0.3632(2) 0.5124(2) 0.0255(7) Uani 1 1 d . A .
H11 H 0.5960 0.3078 0.5338 0.031 Uiso 1 1 calc R . .
C12 C 0.5518(2) 0.17540(18) 0.2426(2) 0.0187(6) Uani 1 1 d . A .
C13 C 0.6134(3) 0.19585(19) 0.3372(2) 0.0232(7) Uani 1 1 d . . .
H13 H 0.6560 0.2467 0.3502 0.028 Uiso 1 1 calc R A .
C14 C 0.6130(3) 0.1429(2) 0.4120(2) 0.0289(8) Uani 1 1 d . A .
H14 H 0.6563 0.1568 0.4756 0.035 Uiso 1 1 calc R . .
C15 C 0.5494(3) 0.0698(2) 0.3937(2) 0.0323(8) Uani 1 1 d . . .
H15 H 0.5488 0.0334 0.4448 0.039 Uiso 1 1 calc R A .
C16 C 0.4862(3) 0.0495(2) 0.3008(2) 0.0323(8) Uani 1 1 d . A .
H16 H 0.4412 -0.0003 0.2888 0.039 Uiso 1 1 calc R . .
C17 C 0.4883(3) 0.10142(19) 0.2253(2) 0.0242(7) Uani 1 1 d . . .
H17 H 0.4461 0.0864 0.1617 0.029 Uiso 1 1 calc R A .
C18A C 0.5005(4) 0.1928(3) 0.0323(3) 0.0197(15) Uani 0.587(5) 1 d PGU A 1
C19A C 0.3839(4) 0.1736(3) -0.0026(3) 0.0158(11) Uani 0.587(5) 1 d PGU A 1
H19A H 0.3327 0.1909 0.0315 0.019 Uiso 0.587(5) 1 calc PR A 1
C20A C 0.3423(3) 0.1289(3) -0.0875(3) 0.0217(15) Uani 0.587(5) 1 d PGU A 1
H20A H 0.2626 0.1157 -0.1113 0.026 Uiso 0.587(5) 1 calc PR A 1
C21A C 0.4172(3) 0.1035(3) -0.1374(2) 0.0270(14) Uani 0.587(5) 1 d PGU A 1
H21A H 0.3887 0.0730 -0.1954 0.032 Uiso 0.587(5) 1 calc PR A 1
C22A C 0.5338(3) 0.1228(3) -0.1025(3) 0.0295(13) Uani 0.587(5) 1 d PGU A 1
H22A H 0.5850 0.1054 -0.1366 0.035 Uiso 0.587(5) 1 calc PR A 1
C23A C 0.5754(3) 0.1674(3) -0.0177(3) 0.0266(13) Uani 0.587(5) 1 d PGU A 1
H23A H 0.6551 0.1806 0.0062 0.032 Uiso 0.587(5) 1 calc PR A 1
C18B C 0.4972(6) 0.1816(4) 0.0399(4) 0.0171(19) Uani 0.413(5) 1 d PGU A 2
C19B C 0.3867(6) 0.1916(4) -0.0224(5) 0.0158(11) Uani 0.413(5) 1 d PGU A 2
H19B H 0.3391 0.2359 -0.0128 0.019 Uiso 0.413(5) 1 calc PR A 2
C20B C 0.3458(4) 0.1369(4) -0.0989(5) 0.025(2) Uani 0.413(5) 1 d PGU A 2
H20B H 0.2703 0.1437 -0.1415 0.030 Uiso 0.413(5) 1 calc PR A 2
C21B C 0.4155(5) 0.0721(4) -0.1131(4) 0.0255(18) Uani 0.413(5) 1 d PGU A 2
H21B H 0.3875 0.0347 -0.1654 0.031 Uiso 0.413(5) 1 calc PR A 2
C22B C 0.5260(4) 0.0621(4) -0.0508(4) 0.0344(19) Uani 0.413(5) 1 d PGU A 2
H22B H 0.5736 0.0179 -0.0605 0.041 Uiso 0.413(5) 1 calc PR A 2
C23B C 0.5669(4) 0.1169(4) 0.0257(4) 0.0310(18) Uani 0.413(5) 1 d PGU A 2
H23B H 0.6425 0.1101 0.0683 0.037 Uiso 0.413(5) 1 calc PR A 2
C24 C 0.7043(2) 0.26513(19) 0.1574(2) 0.0211(7) Uani 1 1 d . A .
C25 C 0.7913(3) 0.2131(2) 0.2126(2) 0.0252(7) Uani 1 1 d . . .
H25 H 0.7729 0.1683 0.2481 0.030 Uiso 1 1 calc R A .
C26 C 0.9051(3) 0.2273(2) 0.2154(3) 0.0333(8) Uani 1 1 d . A .
H26 H 0.9646 0.1928 0.2542 0.040 Uiso 1 1 calc R . .
C27 C 0.9325(3) 0.2911(2) 0.1621(3) 0.0344(8) Uani 1 1 d . . .
H27 H 1.0104 0.3001 0.1641 0.041 Uiso 1 1 calc R A .
C28 C 0.8460(3) 0.3422(2) 0.1055(2) 0.0314(8) Uani 1 1 d . A .
H28 H 0.8644 0.3860 0.0685 0.038 Uiso 1 1 calc R . .
C29 C 0.7335(3) 0.3291(2) 0.1035(2) 0.0238(7) Uani 1 1 d . . .
H29 H 0.6746 0.3640 0.0647 0.029 Uiso 1 1 calc R A .
C30 C 0.4350(3) 0.38763(19) 0.0271(2) 0.0220(7) Uani 1 1 d . . .
C31 C 0.5701(3) 0.43406(19) 0.1910(2) 0.0212(7) Uani 1 1 d . . .

loop_
_atom_site_aniso_label
_atom_site_aniso_U_11
_atom_site_aniso_U_22
_atom_site_aniso_U_33
_atom_site_aniso_U_23
_atom_site_aniso_U_13
_atom_site_aniso_U_12
I1 0.03262(12) 0.02180(11) 0.02643(12) 0.00208(10) 0.00527(8) 0.01147(9)
Fe1 0.0216(2) 0.0154(2) 0.0136(2) 0.00258(18) 0.00531(16) 0.00315(17)
P1 0.0185(4) 0.0164(4) 0.0140(4) 0.0004(3) 0.0036(3) 0.0026(3)
O1 0.0193(11) 0.0242(11) 0.0184(11) -0.0012(9) 0.0052(8) -0.0017(9)
O2 0.0471(15) 0.0405(15) 0.0218(13) 0.0122(11) 0.0119(11) 0.0061(11)
O3 0.0327(13) 0.0252(12) 0.0245(12) -0.0001(10) 0.0069(10) -0.0064(10)
N1 0.0198(13) 0.0164(12) 0.0140(12) 0.0004(10) 0.0057(10) 0.0017(10)
C1 0.0226(16) 0.0137(14) 0.0173(15) -0.0003(12) 0.0067(12) 0.0019(11)
C2 0.0357(18) 0.0207(16) 0.0165(16) -0.0002(13) 0.0104(14) -0.0022(13)
C3 0.0289(17) 0.0198(16) 0.0276(18) -0.0002(14) 0.0151(14) -0.0013(13)
C4 0.0195(15) 0.0230(17) 0.0239(17) -0.0034(14) 0.0091(13) -0.0016(12)
C5 0.0197(15) 0.0176(16) 0.0189(16) -0.0038(13) 0.0073(12) 0.0053(12)
C6 0.0272(17) 0.0234(17) 0.0153(15) -0.0004(13) 0.0092(13) -0.0016(13)
C7 0.0267(17) 0.0247(16) 0.0186(16) -0.0012(13) 0.0087(13) -0.0001(13)
C8 0.0345(19) 0.0261(18) 0.0280(19) 0.0005(14) 0.0106(15) -0.0070(14)
C9 0.0348(19) 0.038(2) 0.033(2) -0.0014(18) 0.0043(15) -0.0115(16)
C10 0.032(2) 0.043(2) 0.0220(18) 0.0084(16) -0.0009(15) -0.0015(16)
C11 0.0254(17) 0.0287(18) 0.0209(16) 0.0050(14) 0.0047(13) -0.0016(14)
C12 0.0231(16) 0.0156(15) 0.0163(15) 0.0036(12) 0.0043(12) 0.0075(12)
C13 0.0281(17) 0.0199(16) 0.0208(17) 0.0021(13) 0.0061(13) 0.0033(13)
C14 0.0360(19) 0.0285(19) 0.0199(17) 0.0038(15) 0.0050(14) 0.0106(15)
C15 0.043(2) 0.0281(19) 0.0294(19) 0.0139(15) 0.0161(16) 0.0115(15)
C16 0.037(2) 0.0256(19) 0.036(2) 0.0042(16) 0.0137(16) -0.0035(15)
C17 0.0239(17) 0.0235(17) 0.0236(17) 0.0005(14) 0.0050(13) -0.0001(13)
C18A 0.023(3) 0.015(3) 0.019(3) -0.001(2) 0.003(2) 0.002(2)
C19A 0.0228(15) 0.014(2) 0.013(2) 0.0051(18) 0.0093(15) 0.0008(15)
C20A 0.022(3) 0.021(3) 0.018(3) 0.000(2) 0.001(2) 0.003(2)
C21A 0.033(3) 0.027(3) 0.016(3) -0.005(2) 0.000(2) 0.009(2)
C22A 0.028(3) 0.038(3) 0.023(3) -0.006(2) 0.008(2) 0.013(2)
C23A 0.018(2) 0.034(3) 0.025(3) -0.002(2) 0.001(2) 0.007(2)
C18B 0.022(3) 0.019(3) 0.011(3) 0.000(3) 0.006(3) 0.000(3)
C19B 0.0228(15) 0.014(2) 0.013(2) 0.0051(18) 0.0093(15) 0.0008(15)
C20B 0.023(3) 0.025(4) 0.022(3) -0.002(3) 0.000(3) 0.000(3)
C21B 0.028(3) 0.022(4) 0.025(3) -0.008(3) 0.006(3) 0.002(3)
C22B 0.028(3) 0.035(4) 0.037(4) -0.015(3) 0.005(3) 0.007(3)
C23B 0.023(3) 0.030(4) 0.032(4) -0.013(3) -0.005(3) 0.006(3)
C24 0.0212(16) 0.0228(16) 0.0192(16) -0.0056(13) 0.0059(13) 0.0025(12)
C25 0.0221(17) 0.0266(18) 0.0237(17) -0.0015(14) 0.0017(13) 0.0041(13)
C26 0.0236(18) 0.037(2) 0.036(2) -0.0050(17) 0.0027(15) 0.0081(15)
C27 0.0212(17) 0.041(2) 0.040(2) -0.0107(18) 0.0085(15) -0.0041(15)
C28 0.0309(19) 0.033(2) 0.034(2) -0.0061(16) 0.0160(16) -0.0029(15)
C29 0.0255(17) 0.0264(17) 0.0197(17) 0.0004(14) 0.0070(13) 0.0030(13)
C30 0.0236(16) 0.0207(17) 0.0212(17) 0.0021(13) 0.0063(13) 0.0024(12)
C31 0.0330(19) 0.0172(16) 0.0145(15) 0.0056(13) 0.0087(13) 0.0071(14)

loop_
_atom_type_symbol
_atom_type_description
_atom_type_scat_dispersion_real
_atom_type_scat_dispersion_imag
_atom_type_scat_source
C C 0.0033 0.0016 'International Tables Vol C Tables 4.2.6.8 and 6.1.1.4'
H H 0.0000 0.0000 'International Tables Vol C Tables 4.2.6.8 and 6.1.1.4'
N N 0.0061 0.0033 'International Tables Vol C Tables 4.2.6.8 and 6.1.1.4'
O O 0.0106 0.0060 'International Tables Vol C Tables 4.2.6.8 and 6.1.1.4'
P P 0.1023 0.0942 'International Tables Vol C Tables 4.2.6.8 and 6.1.1.4'
Fe Fe 0.3463 0.8444 'International Tables Vol C Tables 4.2.6.8 and 6.1.1.4'
I I -0.4742 1.8119 'International Tables Vol C Tables 4.2.6.8 and 6.1.1.4'

loop_
_geom_angle_atom_site_label_1
_geom_angle_atom_site_label_2
_geom_angle_atom_site_label_3
_geom_angle
C30 Fe1 C31 91.93(13)
C30 Fe1 O1 97.70(11)
C31 Fe1 O1 170.14(11)
C30 Fe1 N1 162.78(12)
C31 Fe1 N1 104.12(11)
O1 Fe1 N1 66.08(9)
C30 Fe1 P1 90.68(10)
C31 Fe1 P1 94.61(10)
O1 Fe1 P1 87.44(6)
N1 Fe1 P1 94.15(7)
C30 Fe1 C5 129.70(12)
C31 Fe1 C5 137.99(12)
O1 Fe1 C5 32.21(8)
N1 Fe1 C5 33.87(9)
P1 Fe1 C5 90.71(7)
C30 Fe1 I1 84.78(10)
C31 Fe1 I1 88.44(9)
O1 Fe1 I1 90.30(6)
N1 Fe1 I1 89.39(7)
P1 Fe1 I1 174.62(3)
C5 Fe1 I1 89.97(7)
C12 P1 C24 105.19(13)
C12 P1 C18A 108.29(17)
C24 P1 C18A 101.44(17)
C12 P1 C18B 101.5(2)
C24 P1 C18B 104.2(2)
C12 P1 Fe1 112.85(10)
C24 P1 Fe1 116.08(10)
C18A P1 Fe1 112.08(14)
C18B P1 Fe1 115.5(2)
C5 O1 Fe1 92.85(17)
C5 N1 C1 120.6(2)
C5 N1 Fe1 89.89(17)
C1 N1 Fe1 149.5(2)
N1 C1 C2 119.5(3)
N1 C1 C6 119.8(3)
C2 C1 C6 120.6(3)
C1 C2 C3 119.9(3)
C1 C2 H2 120.1
C3 C2 H2 120.1
C4 C3 C2 120.5(3)
C4 C3 H3 119.8
C2 C3 H3 119.8
C3 C4 C5 118.1(3)
C3 C4 H4 120.9
C5 C4 H4 120.9
O1 C5 N1 111.2(3)
O1 C5 C4 127.4(3)
N1 C5 C4 121.4(3)
O1 C5 Fe1 54.94(14)
N1 C5 Fe1 56.24(14)
C4 C5 Fe1 176.9(2)
C7 C6 C11 118.9(3)
C7 C6 C1 120.9(3)
C11 C6 C1 120.0(3)
C8 C7 C6 121.0(3)
C8 C7 H7 119.5
C6 C7 H7 119.5
C7 C8 C9 119.6(3)
C7 C8 H8 120.2
C9 C8 H8 120.2
C10 C9 C8 119.8(3)
C10 C9 H9 120.1
C8 C9 H9 120.1
C9 C10 C11 120.8(3)
C9 C10 H10 119.6
C11 C10 H10 119.6
C10 C11 C6 119.9(3)
C10 C11 H11 120.1
C6 C11 H11 120.1
C17 C12 C13 118.6(3)
C17 C12 P1 122.2(2)
C13 C12 P1 119.1(2)
C14 C13 C12 120.9(3)
C14 C13 H13 119.6
C12 C13 H13 119.6
C15 C14 C13 119.7(3)
C15 C14 H14 120.1
C13 C14 H14 120.1
C14 C15 C16 120.1(3)
C14 C15 H15 119.9
C16 C15 H15 119.9
C15 C16 C17 120.5(3)
C15 C16 H16 119.8
C17 C16 H16 119.8
C16 C17 C12 120.1(3)
C16 C17 H17 119.9
C12 C17 H17 119.9
C19A C18A C23A 120.0
C19A C18A P1 118.1(3)
C23A C18A P1 121.8(3)
C18A C19A C20A 120.0
C18A C19A H19A 120.0
C20A C19A H19A 120.0
C21A C20A C19A 120.0
C21A C20A H20A 120.0
C19A C20A H20A 120.0
C20A C21A C22A 120.0
C20A C21A H21A 120.0
C22A C21A H21A 120.0
C23A C22A C21A 120.0
C23A C22A H22A 120.0
C21A C22A H22A 120.0
C22A C23A C18A 120.0
C22A C23A H23A 120.0
C18A C23A H23A 120.0
C19B C18B C23B 120.0
C19B C18B P1 121.4(4)
C23B C18B P1 118.5(4)
C18B C19B C20B 120.0
C18B C19B H19B 120.0
C20B C19B H19B 120.0
C21B C20B C19B 120.0
C21B C20B H20B 120.0
C19B C20B H20B 120.0
C22B C21B C20B 120.0
C22B C21B H21B 120.0
C20B C21B H21B 120.0
C21B C22B C23B 120.0
C21B C22B H22B 120.0
C23B C22B H22B 120.0
C22B C23B C18B 120.0
C22B C23B H23B 120.0
C18B C23B H23B 120.0
C25 C24 C29 118.9(3)
C25 C24 P1 122.3(2)
C29 C24 P1 118.7(2)
C26 C25 C24 119.7(3)
C26 C25 H25 120.2
C24 C25 H25 120.2
C27 C26 C25 120.6(3)
C27 C26 H26 119.7
C25 C26 H26 119.7
C26 C27 C28 120.0(3)
C26 C27 H27 120.0
C28 C27 H27 120.0
C29 C28 C27 119.6(3)
C29 C28 H28 120.2
C27 C28 H28 120.2
C28 C29 C24 121.2(3)
C28 C29 H29 119.4
C24 C29 H29 119.4
O2 C30 Fe1 179.8(3)
O3 C31 Fe1 179.4(3)

loop_
_geom_bond_atom_site_label_1
_geom_bond_atom_site_label_2
_geom_bond_distance
I1 Fe1 2.6691(5)
Fe1 C30 1.793(3)
Fe1 C31 1.796(3)
Fe1 O1 1.996(2)
Fe1 N1 2.024(2)
Fe1 P1 2.2828(8)
Fe1 C5 2.435(3)
P1 C12 1.821(3)
P1 C24 1.836(3)
P1 C18A 1.844(3)
P1 C18B 1.855(5)
O1 C5 1.299(3)
O2 C30 1.137(3)
O3 C31 1.133(4)
N1 C5 1.357(4)
N1 C1 1.357(4)
C1 C2 1.383(4)
C1 C6 1.486(4)
C2 C3 1.397(4)
C2 H2 0.9500
C3 C4 1.361(4)
C3 H3 0.9500
C4 C5 1.400(4)
C4 H4 0.9500
C6 C7 1.390(4)
C6 C11 1.400(4)
C7 C8 1.385(4)
C7 H7 0.9500
C8 C9 1.390(5)
C8 H8 0.9500
C9 C10 1.380(5)
C9 H9 0.9500
C10 C11 1.384(4)
C10 H10 0.9500
C11 H11 0.9500
C12 C17 1.391(4)
C12 C13 1.404(4)
C13 C14 1.385(4)
C13 H13 0.9500
C14 C15 1.378(5)
C14 H14 0.9500
C15 C16 1.386(5)
C15 H15 0.9500
C16 C17 1.389(4)
C16 H16 0.9500
C17 H17 0.9500
C18A C19A 1.3900
C18A C23A 1.3900
C19A C20A 1.3900
C19A H19A 0.9500
C20A C21A 1.3900
C20A H20A 0.9500
C21A C22A 1.3900
C21A H21A 0.9500
C22A C23A 1.3900
C22A H22A 0.9500
C23A H23A 0.9500
C18B C19B 1.3900
C18B C23B 1.3900
C19B C20B 1.3900
C19B H19B 0.9500
C20B C21B 1.3900
C20B H20B 0.9500
C21B C22B 1.3900
C21B H21B 0.9500
C22B C23B 1.3900
C22B H22B 0.9500
C23B H23B 0.9500
C24 C25 1.396(4)
C24 C29 1.399(4)
C25 C26 1.392(5)
C25 H25 0.9500
C26 C27 1.383(5)
C26 H26 0.9500
C27 C28 1.391(5)
C27 H27 0.9500
C28 C29 1.376(4)
C28 H28 0.9500
C29 H29 0.9500

loop_
_geom_torsion_atom_site_label_1
_geom_torsion_atom_site_label_2
_geom_torsion_atom_site_label_3
_geom_torsion_atom_site_label_4
_geom_torsion
C30 Fe1 P1 C12 -159.89(14)
C31 Fe1 P1 C12 108.11(14)
O1 Fe1 P1 C12 -62.22(12)
N1 Fe1 P1 C12 3.56(12)
C5 Fe1 P1 C12 -30.17(12)
C30 Fe1 P1 C24 78.59(14)
C31 Fe1 P1 C24 -13.41(14)
O1 Fe1 P1 C24 176.26(12)
N1 Fe1 P1 C24 -117.96(13)
C5 Fe1 P1 C24 -151.69(13)
C30 Fe1 P1 C18A -37.32(19)
C31 Fe1 P1 C18A -129.32(19)
O1 Fe1 P1 C18A 60.35(17)
N1 Fe1 P1 C18A 126.13(17)
C5 Fe1 P1 C18A 92.40(18)
C30 Fe1 P1 C18B -43.8(3)
C31 Fe1 P1 C18B -135.8(3)
O1 Fe1 P1 C18B 53.9(3)
N1 Fe1 P1 C18B 119.7(3)
C5 Fe1 P1 C18B 85.9(3)
C30 Fe1 O1 C5 -174.25(18)
N1 Fe1 O1 C5 -0.27(16)
P1 Fe1 O1 C5 95.42(15)
I1 Fe1 O1 C5 -89.47(15)
C30 Fe1 N1 C5 20.8(5)
C31 Fe1 N1 C5 179.10(17)
O1 Fe1 N1 C5 0.26(15)
P1 Fe1 N1 C5 -85.08(15)
I1 Fe1 N1 C5 90.86(15)
C30 Fe1 N1 C1 -162.3(4)
C31 Fe1 N1 C1 -4.1(4)
O1 Fe1 N1 C1 177.1(4)
P1 Fe1 N1 C1 91.7(4)
C5 Fe1 N1 C1 176.8(5)
I1 Fe1 N1 C1 -92.3(4)
C5 N1 C1 C2 1.1(4)
Fe1 N1 C1 C2 -175.3(3)
C5 N1 C1 C6 -176.3(3)
Fe1 N1 C1 C6 7.4(5)
N1 C1 C2 C3 -0.6(4)
C6 C1 C2 C3 176.7(3)
C1 C2 C3 C4 -0.4(5)
C2 C3 C4 C5 0.9(4)
Fe1 O1 C5 N1 0.4(2)
Fe1 O1 C5 C4 -177.4(3)
C1 N1 C5 O1 -178.5(2)
Fe1 N1 C5 O1 -0.4(2)
C1 N1 C5 C4 -0.6(4)
Fe1 N1 C5 C4 177.6(2)
C1 N1 C5 Fe1 -178.1(3)
C3 C4 C5 O1 177.2(3)
C3 C4 C5 N1 -0.4(4)
C30 Fe1 C5 O1 7.4(2)
C31 Fe1 C5 O1 178.26(18)
N1 Fe1 C5 O1 179.6(3)
P1 Fe1 C5 O1 -84.05(15)
I1 Fe1 C5 O1 90.61(15)
C30 Fe1 C5 N1 -172.13(18)
C31 Fe1 C5 N1 -1.3(2)
O1 Fe1 C5 N1 -179.6(3)
P1 Fe1 C5 N1 96.39(15)
I1 Fe1 C5 N1 -88.94(15)
N1 C1 C6 C7 41.6(4)
C2 C1 C6 C7 -135.7(3)
N1 C1 C6 C11 -143.4(3)
C2 C1 C6 C11 39.2(4)
C11 C6 C7 C8 -0.1(5)
C1 C6 C7 C8 174.9(3)
C6 C7 C8 C9 -1.4(5)
C7 C8 C9 C10 1.3(5)
C8 C9 C10 C11 0.3(6)
C9 C10 C11 C6 -1.9(5)
C7 C6 C11 C10 1.8(5)
C1 C6 C11 C10 -173.3(3)
C24 P1 C12 C17 -126.8(3)
C18A P1 C12 C17 -19.0(3)
C18B P1 C12 C17 -18.5(3)
Fe1 P1 C12 C17 105.7(2)
C24 P1 C12 C13 56.4(3)
C18A P1 C12 C13 164.2(3)
C18B P1 C12 C13 164.7(3)
Fe1 P1 C12 C13 -71.1(2)
C17 C12 C13 C14 1.2(4)
P1 C12 C13 C14 178.1(2)
C12 C13 C14 C15 -1.3(5)
C13 C14 C15 C16 0.1(5)
C14 C15 C16 C17 1.3(5)
C15 C16 C17 C12 -1.4(5)
C13 C12 C17 C16 0.2(4)
P1 C12 C17 C16 -176.7(2)
C12 P1 C18A C19A 73.2(2)
C24 P1 C18A C19A -176.4(2)
C18B P1 C18A C19A 69(3)
Fe1 P1 C18A C19A -51.9(2)
C12 P1 C18A C23A -104.5(3)
C24 P1 C18A C23A 5.9(3)
C18B P1 C18A C23A -109(3)
Fe1 P1 C18A C23A 130.3(2)
C23A C18A C19A C20A 0.0
P1 C18A C19A C20A -177.8(3)
C18A C19A C20A C21A 0.0
C19A C20A C21A C22A 0.0
C20A C21A C22A C23A 0.0
C21A C22A C23A C18A 0.0
C19A C18A C23A C22A 0.0
P1 C18A C23A C22A 177.7(3)
C12 P1 C18B C19B 107.5(4)
C24 P1 C18B C19B -143.4(3)
C18A P1 C18B C19B -76(3)
Fe1 P1 C18B C19B -14.9(4)
C12 P1 C18B C23B -68.4(4)
C24 P1 C18B C23B 40.6(4)
C18A P1 C18B C23B 108(3)
Fe1 P1 C18B C23B 169.2(3)
C23B C18B C19B C20B 0.0
P1 C18B C19B C20B -175.9(5)
C18B C19B C20B C21B 0.0
C19B C20B C21B C22B 0.0
C20B C21B C22B C23B 0.0
C21B C22B C23B C18B 0.0
C19B C18B C23B C22B 0.0
P1 C18B C23B C22B 176.0(5)
C12 P1 C24 C25 13.9(3)
C18A P1 C24 C25 -98.8(3)
C18B P1 C24 C25 -92.4(3)
Fe1 P1 C24 C25 139.4(2)
C12 P1 C24 C29 -169.8(2)
C18A P1 C24 C29 77.4(3)
C18B P1 C24 C29 83.8(3)
Fe1 P1 C24 C29 -44.3(3)
C29 C24 C25 C26 2.0(4)
P1 C24 C25 C26 178.2(2)
C24 C25 C26 C27 -1.6(5)
C25 C26 C27 C28 0.4(5)
C26 C27 C28 C29 0.4(5)
C27 C28 C29 C24 0.1(5)
C25 C24 C29 C28 -1.2(4)
P1 C24 C29 C28 -177.6(2)
